data_7215741
loop_
_publ_author_name
'Lodochnikova, Olga A.'
'Startseva, Valeriya A.'
'Nikitina, Liliya E.'
'Bodrov, Andrei V.'
'Klimovitskii, Alexander E.'
'Klimovitskii, Evgenii N.'
'Litvinov, Igor A.'

_publ_section_title
;
 When two symmetrically independent molecules must be different:
 &#x201C;Crystallization-induced diastereomerization&#x201D; of chiral
 pinanyl sulfone
;
_journal_issue 20
_journal_name_full CrystEngComm
_journal_page_first 4314
_journal_paper_doi 10.1039/c3ce42642d
_journal_volume 16
_journal_year 2014
_chemical_absolute_configuration rmad
_chemical_formula_moiety 'C12 H22 O3 S'
_chemical_formula_sum 'C12 H22 O3 S'
_chemical_formula_weight 246.36
_chemical_melting_point 342
_chemical_name_systematic 2-({((1S,2R,5S)-6,6-Dimethylbicyclo[3.1.1]hept-2-yl)methyl}sulfonyl)ethanol
_space_group_IT_number 4
_symmetry_cell_setting monoclinic
_symmetry_Int_Tables_number 4
_symmetry_space_group_name_Hall 'P 2yb'
_symmetry_space_group_name_H-M 'P 1 21 1'
_atom_sites_solution_hydrogens geom
_atom_sites_solution_primary direct
_atom_sites_solution_secondary difmap
_audit_creation_method SHELXL-97
_cell_angle_alpha 90.00
_cell_angle_beta 100.430(3)
_cell_angle_gamma 90.00
_cell_formula_units_Z 4
_cell_length_a 13.982(3)
_cell_length_b 6.4735(15)
_cell_length_c 15.002(4)
_cell_measurement_temperature 296(2)
_cell_volume 1335.4(6)
_computing_cell_refinement 'Bruker SMART'
_computing_data_collection 'Bruker SMART'
_computing_data_reduction 'Bruker SAINT'
_computing_molecular_graphics 'PLATON for Windows (Farrugia, 1998)'
_computing_publication_material 'WinGX publication routines (Farrugia, 1999)'
_computing_structure_refinement 'SHELXL-97 (Sheldrick, 1997)'
_computing_structure_solution ' Direct_methods_(SIR,_Burla_et_al.,_1989)'
_diffrn_ambient_temperature 296(2)
_diffrn_measured_fraction_theta_full 0.970
_diffrn_measured_fraction_theta_max 0.970
_diffrn_radiation_monochromator graphite
_diffrn_radiation_probe x-ray
_diffrn_radiation_type MoK\a
_diffrn_radiation_wavelength 0.71073
_diffrn_reflns_av_R_equivalents 0.0524
_diffrn_reflns_av_sigmaI/netI 0.0922
_diffrn_reflns_limit_h_max 18
_diffrn_reflns_limit_h_min -17
_diffrn_reflns_limit_k_max 8
_diffrn_reflns_limit_k_min -8
_diffrn_reflns_limit_l_max 19
_diffrn_reflns_limit_l_min -19
_diffrn_reflns_number 11312
_diffrn_reflns_theta_full 27.99
_diffrn_reflns_theta_max 27.99
_diffrn_reflns_theta_min 2.20
_diffrn_source 'fine-focus sealed tube'
_exptl_absorpt_coefficient_mu 0.234
_exptl_absorpt_correction_T_max 0.9770
_exptl_absorpt_correction_T_min 0.9331
_exptl_absorpt_correction_type multi-scan
_exptl_absorpt_process_details SADABS
_exptl_crystal_colour colorless
_exptl_crystal_density_diffrn 1.225
_exptl_crystal_density_method 'not measured'
_exptl_crystal_description plates
_exptl_crystal_F_000 536
_exptl_crystal_size_max 0.30
_exptl_crystal_size_mid 0.10
_exptl_crystal_size_min 0.10
_refine_diff_density_max 0.433
_refine_diff_density_min -0.249
_refine_diff_density_rms 0.052
_refine_ls_abs_structure_details 'Flack H D (1983), Acta Cryst. A39, 876-881'
_refine_ls_abs_structure_Flack 0.02(11)
_refine_ls_extinction_method none
_refine_ls_goodness_of_fit_ref 0.975
_refine_ls_hydrogen_treatment mixed
_refine_ls_matrix_type full
_refine_ls_number_parameters 294
_refine_ls_number_reflns 5957
_refine_ls_number_restraints 3
_refine_ls_restrained_S_all 0.976
_refine_ls_R_factor_all 0.1310
_refine_ls_R_factor_gt 0.0601
_refine_ls_shift/su_max 0.047
_refine_ls_shift/su_mean 0.007
_refine_ls_structure_factor_coef Fsqd
_refine_ls_weighting_details 'calc w=1/[\s^2^(Fo^2^)+(0.0842P)^2^+0.0000P] where P=(Fo^2^+2Fc^2^)/3'
_refine_ls_weighting_scheme calc
_refine_ls_wR_factor_gt 0.1446
_refine_ls_wR_factor_ref 0.1743
_reflns_number_gt 3167
_reflns_number_total 5957
_reflns_threshold_expression >2sigma(I)
_cod_data_source_file c3ce42642d2.cif
_cod_data_source_block klim5
_cod_original_cell_volume 1335.4(5)
_cod_original_sg_symbol_H-M 'P 21'
_cod_database_code 7215741

loop_
_symmetry_equiv_pos_as_xyz
'x, y, z'
'-x, y+1/2, -z'

loop_
_atom_site_label
_atom_site_type_symbol
_atom_site_fract_x
_atom_site_fract_y
_atom_site_fract_z
_atom_site_U_iso_or_equiv
_atom_site_adp_type
_atom_site_occupancy
_atom_site_symmetry_multiplicity
_atom_site_calc_flag
_atom_site_refinement_flags
H1B H 0.8470(18) 0.081(5) 0.562(2) 0.050 Uiso 1 1 d D
S1A S 0.65320(9) -0.14995(16) 0.58245(8) 0.0438(4) Uani 1 1 d .
S1B S 0.84610(9) 0.59777(16) 0.42272(9) 0.0460(4) Uani 1 1 d .
O2B O 0.8675(3) 0.8016(6) 0.3999(2) 0.0672(12) Uani 1 1 d .
O3A O 0.6322(2) -0.3578(5) 0.6086(2) 0.0589(11) Uani 1 1 d .
O1B O 0.8859(3) 0.1884(6) 0.5381(3) 0.0693(12) Uani 1 1 d D
O1A O 0.6149(3) 0.2542(6) 0.4595(3) 0.0630(11) Uani 1 1 d .
O3B O 0.7436(2) 0.5465(6) 0.4140(2) 0.0559(10) Uani 1 1 d .
O2A O 0.7538(2) -0.0972(5) 0.5909(2) 0.0551(10) Uani 1 1 d D
C2B C 0.8395(5) 0.4299(12) 0.2542(5) 0.089(2) Uani 1 1 d .
H2B H 0.7808 0.5132 0.2528 0.107 Uiso 1 1 calc R
C12B C 0.8675(4) 0.3681(9) 0.5814(3) 0.0527(14) Uani 1 1 d .
H12A H 0.8986 0.3621 0.6446 0.063 Uiso 1 1 calc R
H12B H 0.7980 0.3833 0.5788 0.063 Uiso 1 1 calc R
C12A C 0.6337(4) 0.0581(10) 0.4195(3) 0.0554(16) Uani 1 1 d .
H12C H 0.7032 0.0400 0.4230 0.066 Uiso 1 1 calc R
H12D H 0.6030 0.0556 0.3562 0.066 Uiso 1 1 calc R
C11A C 0.5949(3) -0.1113(8) 0.4685(4) 0.0497(14) Uani 1 1 d .
H11A H 0.5991 -0.2387 0.4354 0.060 Uiso 1 1 calc R
H11B H 0.5265 -0.0846 0.4680 0.060 Uiso 1 1 calc R
C11B C 0.9061(3) 0.5519(8) 0.5360(3) 0.0482(14) Uani 1 1 d .
H11C H 0.9747 0.5304 0.5360 0.058 Uiso 1 1 calc R
H11D H 0.9001 0.6745 0.5717 0.058 Uiso 1 1 calc R
C2A C 0.6529(3) 0.0695(8) 0.7417(3) 0.0419(12) Uani 1 1 d .
H2A H 0.7177 0.1163 0.7342 0.050 Uiso 1 1 calc R
C10B C 0.8978(4) 0.4257(10) 0.3556(4) 0.072(2) Uani 1 1 d .
H10A H 0.9651 0.4633 0.3564 0.087 Uiso 1 1 calc R
H10B H 0.8966 0.2871 0.3799 0.087 Uiso 1 1 calc R
C10A C 0.5963(3) 0.0287(8) 0.6457(3) 0.0430(12) Uani 1 1 d .
H10C H 0.5878 0.1586 0.6130 0.052 Uiso 1 1 calc R
H10D H 0.5323 -0.0230 0.6501 0.052 Uiso 1 1 calc R
C4A C 0.6557(6) -0.0855(11) 0.9033(5) 0.1079(19) Uani 1 1 d .
H4A1 H 0.6115 -0.1888 0.9194 0.130 Uiso 1 1 calc R
H4A2 H 0.7178 -0.1017 0.9436 0.130 Uiso 1 1 calc R
C1A C 0.6070(4) 0.2513(8) 0.7856(3) 0.0560(12) Uani 1 1 d .
H1C H 0.5907 0.3727 0.7467 0.067 Uiso 1 1 calc R
C6A C 0.5289(4) 0.1843(8) 0.8390(4) 0.0630(16) Uani 1 1 d .
C5A C 0.6149(5) 0.1311(9) 0.9160(4) 0.0749(19) Uani 1 1 d .
H5A H 0.6022 0.1577 0.9771 0.090 Uiso 1 1 calc R
C9A C 0.4538(4) 0.0159(11) 0.8026(4) 0.0874(18) Uani 1 1 d .
H9A1 H 0.4120 0.0654 0.7489 0.131 Uiso 1 1 calc R
H9A2 H 0.4156 -0.0163 0.8478 0.131 Uiso 1 1 calc R
H9A3 H 0.4870 -0.1061 0.7883 0.131 Uiso 1 1 calc R
C5B C 0.8898(6) 0.3353(13) 0.0875(4) 0.110(3) Uani 1 1 d .
H5B H 0.9048 0.3066 0.0274 0.132 Uiso 1 1 calc R
C7B C 0.8342(5) 0.5224(11) 0.0966(3) 0.0797(19) Uani 1 1 d .
H7B1 H 0.7652 0.5003 0.0941 0.096 Uiso 1 1 calc R
H7B2 H 0.8465 0.6359 0.0580 0.096 Uiso 1 1 calc R
C4B C 0.8295(6) 0.1549(12) 0.1323(5) 0.1079(19) Uani 1 1 d .
H4B1 H 0.7689 0.1279 0.0910 0.130 Uiso 1 1 calc R
H4B2 H 0.8674 0.0285 0.1376 0.130 Uiso 1 1 calc R
C1B C 0.8980(5) 0.5276(11) 0.1974(4) 0.101(2) Uani 1 1 d .
H1D H 0.9257 0.6620 0.2183 0.121 Uiso 1 1 calc R
C3A C 0.6695(4) -0.1221(8) 0.8038(3) 0.0616(14) Uani 1 1 d .
H3A1 H 0.7351 -0.1722 0.8048 0.074 Uiso 1 1 calc R
H3A2 H 0.6250 -0.2298 0.7776 0.074 Uiso 1 1 calc R
C8A C 0.4703(5) 0.3718(10) 0.8639(4) 0.100(2) Uani 1 1 d .
H8A1 H 0.5144 0.4776 0.8908 0.149 Uiso 1 1 calc R
H8A2 H 0.4302 0.3293 0.9062 0.149 Uiso 1 1 calc R
H8A3 H 0.4300 0.4248 0.8102 0.149 Uiso 1 1 calc R
C7A C 0.6759(5) 0.2952(11) 0.8809(4) 0.0825(19) Uani 1 1 d .
H7A1 H 0.7435 0.2577 0.8835 0.099 Uiso 1 1 calc R
H7A2 H 0.6695 0.4324 0.9051 0.099 Uiso 1 1 calc R
C3B C 0.8075(6) 0.2057(15) 0.2204(5) 0.135(3) Uani 1 1 d .
H3B1 H 0.8396 0.1066 0.2643 0.162 Uiso 1 1 calc R
H3B2 H 0.7380 0.1921 0.2179 0.162 Uiso 1 1 calc R
C9B C 1.0256(6) 0.222(2) 0.2192(6) 0.164(4) Uani 1 1 d .
H9B1 H 0.9820 0.1368 0.2456 0.247 Uiso 1 1 calc R
H9B2 H 1.0684 0.2940 0.2664 0.247 Uiso 1 1 calc R
H9B3 H 1.0631 0.1374 0.1859 0.247 Uiso 1 1 calc R
C6B C 0.9707(5) 0.3692(18) 0.1592(5) 0.128(4) Uani 1 1 d .
C8B C 1.0377(6) 0.515(2) 0.1167(5) 0.199(6) Uani 1 1 d .
H8B1 H 1.0721 0.4372 0.0782 0.298 Uiso 1 1 calc R
H8B2 H 1.0835 0.5796 0.1640 0.298 Uiso 1 1 calc R
H8B3 H 0.9991 0.6195 0.0816 0.298 Uiso 1 1 calc R
H1A H 0.663(4) 0.342(8) 0.454(4) 0.075(18) Uiso 1 1 d .

loop_
_atom_site_aniso_label
_atom_site_aniso_U_11
_atom_site_aniso_U_22
_atom_site_aniso_U_33
_atom_site_aniso_U_23
_atom_site_aniso_U_13
_atom_site_aniso_U_12
S1A 0.0375(9) 0.0456(10) 0.0493(8) -0.0039(7) 0.0107(6) 0.0028(6)
S1B 0.0411(9) 0.0457(9) 0.0529(9) -0.0057(7) 0.0131(7) 0.0030(6)
O2B 0.069(3) 0.049(3) 0.083(3) 0.010(2) 0.015(2) 0.001(2)
O3A 0.061(3) 0.048(3) 0.071(2) 0.005(2) 0.0194(19) 0.0001(18)
O1B 0.062(3) 0.056(3) 0.094(3) -0.005(3) 0.026(2) -0.013(2)
O1A 0.060(3) 0.049(3) 0.079(3) -0.005(2) 0.012(2) -0.005(2)
O3B 0.033(2) 0.070(3) 0.065(2) -0.017(2) 0.0093(17) -0.0011(18)
O2A 0.044(2) 0.063(3) 0.058(2) -0.001(2) 0.0097(17) -0.0002(19)
C2B 0.089(5) 0.100(6) 0.082(5) -0.019(4) 0.024(4) 0.015(4)
C12B 0.056(3) 0.052(3) 0.051(3) -0.001(3) 0.012(3) -0.002(3)
C12A 0.046(3) 0.083(5) 0.036(3) -0.010(3) 0.002(2) 0.000(3)
C11A 0.038(3) 0.054(4) 0.059(3) -0.023(3) 0.011(2) -0.005(3)
C11B 0.055(4) 0.044(3) 0.043(3) -0.013(3) 0.003(2) 0.000(3)
C2A 0.038(3) 0.052(3) 0.037(3) 0.004(2) 0.009(2) 0.001(2)
C10B 0.074(4) 0.096(6) 0.048(4) 0.005(3) 0.016(3) 0.038(4)
C10A 0.039(3) 0.047(3) 0.043(3) -0.003(2) 0.010(2) 0.013(2)
C4A 0.146(5) 0.086(5) 0.081(4) -0.011(3) -0.008(3) 0.003(3)
C1A 0.072(3) 0.053(3) 0.045(3) 0.008(2) 0.015(2) -0.005(2)
C6A 0.087(4) 0.058(3) 0.050(3) -0.009(3) 0.030(3) 0.010(3)
C5A 0.118(5) 0.064(4) 0.043(3) -0.015(3) 0.016(3) -0.008(4)
C9A 0.080(4) 0.107(5) 0.078(4) 0.001(4) 0.022(3) -0.013(4)
C5B 0.130(6) 0.151(8) 0.054(4) 0.017(5) 0.030(4) 0.076(6)
C7B 0.103(5) 0.098(5) 0.034(3) 0.019(3) 0.000(3) 0.028(4)
C4B 0.146(5) 0.086(5) 0.081(4) -0.011(3) -0.008(3) 0.003(3)
C1B 0.139(7) 0.076(4) 0.085(5) 0.020(4) 0.016(5) -0.022(4)
C3A 0.073(3) 0.053(3) 0.054(3) 0.009(2) -0.003(3) 0.021(3)
C8A 0.121(5) 0.110(5) 0.077(4) -0.008(4) 0.042(4) 0.061(4)
C7A 0.107(5) 0.084(5) 0.051(3) -0.029(3) -0.001(3) -0.017(4)
C3B 0.141(7) 0.175(8) 0.080(5) 0.027(5) -0.004(5) -0.087(7)
C9B 0.133(7) 0.251(12) 0.116(7) -0.025(8) 0.040(6) 0.063(8)
C6B 0.062(5) 0.261(12) 0.062(4) 0.017(6) 0.011(4) 0.051(6)
C8B 0.120(7) 0.380(17) 0.104(6) 0.082(9) 0.039(5) -0.023(9)

loop_
_atom_type_symbol
_atom_type_description
_atom_type_scat_dispersion_real
_atom_type_scat_dispersion_imag
_atom_type_scat_source
C C 0.0033 0.0016 'International Tables Vol C Tables 4.2.6.8 and 6.1.1.4'
H H 0.0000 0.0000 'International Tables Vol C Tables 4.2.6.8 and 6.1.1.4'
O O 0.0106 0.0060 'International Tables Vol C Tables 4.2.6.8 and 6.1.1.4'
S S 0.1246 0.1234 'International Tables Vol C Tables 4.2.6.8 and 6.1.1.4'

loop_
_geom_angle_atom_site_label_1
_geom_angle_atom_site_label_2
_geom_angle_atom_site_label_3
_geom_angle
O2A S1A O3A 116.2(2)
O2A S1A C10A 109.0(2)
O3A S1A C10A 109.2(2)
O2A S1A C11A 109.0(2)
O3A S1A C11A 108.2(2)
C10A S1A C11A 104.6(2)
O2B S1B O3B 116.2(2)
O2B S1B C10B 109.2(3)
O3B S1B C10B 107.9(3)
O2B S1B C11B 107.7(2)
O3B S1B C11B 109.6(2)
C10B S1B C11B 105.8(3)
C12B O1B H1B 105(2)
C12A O1A H1A 109(3)
C1B C2B C3B 112.1(6)
C1B C2B C10B 109.1(6)
C3B C2B C10B 111.0(6)
C1B C2B H2B 108.2
C3B C2B H2B 108.2
C10B C2B H2B 108.2
O1B C12B C11B 109.7(4)
O1B C12B H12A 109.7
C11B C12B H12A 109.7
O1B C12B H12B 109.7
C11B C12B H12B 109.7
H12A C12B H12B 108.2
O1A C12A C11A 109.5(4)
O1A C12A H12C 109.8
C11A C12A H12C 109.8
O1A C12A H12D 109.8
C11A C12A H12D 109.8
H12C C12A H12D 108.2
C12A C11A S1A 116.0(4)
C12A C11A H11A 108.3
S1A C11A H11A 108.3
C12A C11A H11B 108.3
S1A C11A H11B 108.3
H11A C11A H11B 107.4
C12B C11B S1B 114.5(4)
C12B C11B H11C 108.6
S1B C11B H11C 108.6
C12B C11B H11D 108.6
S1B C11B H11D 108.6
H11C C11B H11D 107.6
C10A C2A C3A 115.1(4)
C10A C2A C1A 110.4(4)
C3A C2A C1A 112.5(4)
C10A C2A H2A 106.0
C3A C2A H2A 106.0
C1A C2A H2A 106.0
C2B C10B S1B 110.3(4)
C2B C10B H10A 109.6
S1B C10B H10A 109.6
C2B C10B H10B 109.6
S1B C10B H10B 109.6
H10A C10B H10B 108.1
C2A C10A S1A 114.2(3)
C2A C10A H10C 108.7
S1A C10A H10C 108.7
C2A C10A H10D 108.7
S1A C10A H10D 108.7
H10C C10A H10D 107.6
C5A C4A C3A 111.8(6)
C5A C4A H4A1 109.3
C3A C4A H4A1 109.3
C5A C4A H4A2 109.3
C3A C4A H4A2 109.3
H4A1 C4A H4A2 107.9
C6A C1A C2A 113.5(4)
C6A C1A C7A 87.3(4)
C2A C1A C7A 106.7(4)
C6A C1A H1C 115.3
C2A C1A H1C 115.3
C7A C1A H1C 115.3
C1A C6A C9A 121.3(4)
C1A C6A C8A 111.3(5)
C9A C6A C8A 106.4(5)
C1A C6A C5A 85.5(4)
C9A C6A C5A 119.6(5)
C8A C6A C5A 111.6(5)
C7A C5A C4A 110.6(6)
C7A C5A C6A 89.7(4)
C4A C5A C6A 111.4(5)
C7A C5A H5A 114.2
C4A C5A H5A 114.3
C6A C5A H5A 114.3
C6A C9A H9A1 109.5
C6A C9A H9A2 109.5
H9A1 C9A H9A2 109.5
C6A C9A H9A3 109.5
H9A1 C9A H9A3 109.5
H9A2 C9A H9A3 109.5
C6B C5B C7B 99.4(7)
C6B C5B C4B 101.3(6)
C7B C5B C4B 103.2(5)
C6B C5B H5B 116.7
C7B C5B H5B 116.7
C4B C5B H5B 116.8
C5B C7B C1B 83.8(5)
C5B C7B H7B1 114.7
C1B C7B H7B1 114.7
C5B C7B H7B2 114.7
C1B C7B H7B2 114.7
H7B1 C7B H7B2 111.8
C3B C4B C5B 114.8(6)
C3B C4B H4B1 108.6
C5B C4B H4B1 108.6
C3B C4B H4B2 108.6
C5B C4B H4B2 108.6
H4B1 C4B H4B2 107.6
C2B C1B C7B 105.7(6)
C2B C1B C6B 113.2(6)
C7B C1B C6B 86.1(5)
C2B C1B H1D 116.0
C7B C1B H1D 116.0
C6B C1B H1D 116.0
C2A C3A C4A 115.2(5)
C2A C3A H3A1 108.5
C4A C3A H3A1 108.5
C2A C3A H3A2 108.5
C4A C3A H3A2 108.5
H3A1 C3A H3A2 107.5
C6A C8A H8A1 109.5
C6A C8A H8A2 109.5
H8A1 C8A H8A2 109.5
C6A C8A H8A3 109.5
H8A1 C8A H8A3 109.5
H8A2 C8A H8A3 109.5
C5A C7A C1A 84.3(4)
C5A C7A H7A1 114.6
C1A C7A H7A1 114.6
C5A C7A H7A2 114.6
C1A C7A H7A2 114.6
H7A1 C7A H7A2 111.7
C4B C3B C2B 114.1(6)
C4B C3B H3B1 108.7
C2B C3B H3B1 108.7
C4B C3B H3B2 108.7
C2B C3B H3B2 108.7
H3B1 C3B H3B2 107.6
C6B C9B H9B1 109.5
C6B C9B H9B2 109.5
H9B1 C9B H9B2 109.5
C6B C9B H9B3 109.5
H9B1 C9B H9B3 109.5
H9B2 C9B H9B3 109.5
C5B C6B C9B 129.1(11)
C5B C6B C8B 103.8(7)
C9B C6B C8B 111.7(7)
C5B C6B C1B 84.4(5)
C9B C6B C1B 119.8(6)
C8B C6B C1B 103.0(8)
C6B C8B H8B1 109.5
C6B C8B H8B2 109.5
H8B1 C8B H8B2 109.5
C6B C8B H8B3 109.5
H8B1 C8B H8B3 109.5
H8B2 C8B H8B3 109.5

loop_
_geom_bond_atom_site_label_1
_geom_bond_atom_site_label_2
_geom_bond_distance
S1A O2A 1.431(3)
S1A O3A 1.446(4)
S1A C10A 1.773(4)
S1A C11A 1.773(5)
S1B O2B 1.409(4)
S1B O3B 1.454(3)
S1B C10B 1.744(5)
S1B C11B 1.778(5)
O1B C12B 1.380(6)
O1B H1B 0.987(5)
O1A C12A 1.448(7)
O1A H1A 0.90(5)
C2B C1B 1.431(9)
C2B C3B 1.575(11)
C2B C10B 1.591(8)
C2B H2B 0.9800
C12B C11B 1.518(7)
C12B H12A 0.9700
C12B H12B 0.9700
C12A C11A 1.477(7)
C12A H12C 0.9700
C12A H12D 0.9700
C11A H11A 0.9700
C11A H11B 0.9700
C11B H11C 0.9700
C11B H11D 0.9700
C2A C10A 1.535(6)
C2A C3A 1.544(6)
C2A C1A 1.544(7)
C2A H2A 0.9800
C10B H10A 0.9700
C10B H10B 0.9700
C10A H10C 0.9700
C10A H10D 0.9700
C4A C5A 1.539(9)
C4A C3A 1.556(8)
C4A H4A1 0.9700
C4A H4A2 0.9700
C1A C6A 1.529(7)
C1A C7A 1.598(7)
C1A H1C 0.9800
C6A C9A 1.544(8)
C6A C8A 1.548(7)
C6A C5A 1.548(8)
C5A C7A 1.514(8)
C5A H5A 0.9800
C9A H9A1 0.9600
C9A H9A2 0.9600
C9A H9A3 0.9600
C5B C6B 1.430(10)
C5B C7B 1.459(9)
C5B C4B 1.653(10)
C5B H5B 0.9800
C7B C1B 1.611(8)
C7B H7B1 0.9700
C7B H7B2 0.9700
C4B C3B 1.448(9)
C4B H4B1 0.9700
C4B H4B2 0.9700
C1B C6B 1.620(10)
C1B H1D 0.9800
C3A H3A1 0.9700
C3A H3A2 0.9700
C8A H8A1 0.9600
C8A H8A2 0.9600
C8A H8A3 0.9600
C7A H7A1 0.9700
C7A H7A2 0.9700
C3B H3B1 0.9700
C3B H3B2 0.9700
C9B C6B 1.433(12)
C9B H9B1 0.9600
C9B H9B2 0.9600
C9B H9B3 0.9600
C6B C8B 1.547(12)
C8B H8B1 0.9600
C8B H8B2 0.9600
C8B H8B3 0.9600

loop_
_geom_torsion_atom_site_label_1
_geom_torsion_atom_site_label_2
_geom_torsion_atom_site_label_3
_geom_torsion_atom_site_label_4
_geom_torsion
O1A C12A C11A S1A -66.7(5)
O2A S1A C11A C12A -32.2(4)
O3A S1A C11A C12A -159.4(4)
C10A S1A C11A C12A 84.3(4)
O1B C12B C11B S1B 65.6(5)
O2B S1B C11B C12B 162.2(4)
O3B S1B C11B C12B 35.0(4)
C10B S1B C11B C12B -81.1(4)
C1B C2B C10B S1B 109.0(6)
C3B C2B C10B S1B -127.0(6)
O2B S1B C10B C2B -72.4(5)
O3B S1B C10B C2B 54.8(5)
C11B S1B C10B C2B 171.9(5)
C3A C2A C10A S1A -60.5(5)
C1A C2A C10A S1A 170.8(3)
O2A S1A C10A C2A -46.9(4)
O3A S1A C10A C2A 81.1(4)
C11A S1A C10A C2A -163.3(3)
C10A C2A C1A C6A 90.6(5)
C3A C2A C1A C6A -39.5(6)
C10A C2A C1A C7A -175.0(4)
C3A C2A C1A C7A 54.9(5)
C2A C1A C6A C9A -41.4(7)
C7A C1A C6A C9A -148.5(5)
C2A C1A C6A C8A -167.8(4)
C7A C1A C6A C8A 85.1(5)
C2A C1A C6A C5A 80.8(5)
C7A C1A C6A C5A -26.3(4)
C3A C4A C5A C7A -52.2(7)
C3A C4A C5A C6A 45.8(8)
C1A C6A C5A C7A 27.9(4)
C9A C6A C5A C7A 151.6(5)
C8A C6A C5A C7A -83.3(5)
C1A C6A C5A C4A -84.2(6)
C9A C6A C5A C4A 39.6(8)
C8A C6A C5A C4A 164.6(6)
C6B C5B C7B C1B -20.2(6)
C4B C5B C7B C1B 83.8(5)
C6B C5B C4B C3B 53.2(8)
C7B C5B C4B C3B -49.4(8)
C3B C2B C1B C7B 55.9(8)
C10B C2B C1B C7B 179.3(5)
C3B C2B C1B C6B -36.5(9)
C10B C2B C1B C6B 86.9(7)
C5B C7B C1B C2B -95.4(7)
C5B C7B C1B C6B 17.6(6)
C10A C2A C3A C4A -138.3(5)
C1A C2A C3A C4A -10.7(7)
C5A C4A C3A C2A 7.4(8)
C4A C5A C7A C1A 86.2(5)
C6A C5A C7A C1A -26.6(4)
C6A C1A C7A C5A 27.0(4)
C2A C1A C7A C5A -86.7(4)
C5B C4B C3B C2B 3.7(10)
C1B C2B C3B C4B -9.3(10)
C10B C2B C3B C4B -131.6(6)
C7B C5B C6B C9B 144.4(8)
C4B C5B C6B C9B 38.8(9)
C7B C5B C6B C8B -81.9(8)
C4B C5B C6B C8B 172.5(7)
C7B C5B C6B C1B 20.1(6)
C4B C5B C6B C1B -85.5(5)
C2B C1B C6B C5B 87.4(7)
C7B C1B C6B C5B -17.9(6)
C2B C1B C6B C9B -45.0(12)
C7B C1B C6B C9B -150.3(10)
C2B C1B C6B C8B -169.6(6)
C7B C1B C6B C8B 85.0(6)
